data_1543020
loop_
_publ_author_name
'Loewen, Natalia D.'
'Thompson, Emily J.'
'Kagan, Michael'
'Banales, Carolina L.'
'Myers, Thomas W.'
'Fettinger, James C.'
'Berben, Louise A.'

_publ_section_title
;
 A pendant proton shuttle on [Fe4N(CO)12]&#x2212;alters product
 selectivity in formate vs. H2production via the hydride
 [H--Fe4N(CO)12]&#x2212;
;
_journal_issue 4
_journal_name_full 'Chem. Sci.'
_journal_page_first 2728
_journal_paper_doi 10.1039/C5SC03169A
_journal_volume 7
_journal_year 2016
_chemical_formula_moiety 'C29 H15 Fe4 N O11 P, C8 H20 N, C4 H8 O'
_chemical_formula_sum 'C41 H43 Fe4 N2 O12 P'
_chemical_formula_weight 1010.14
_chemical_name_common '[Et4N][Fe4N(CO)11PPh3]'
_chemical_properties_physical 'Air-sensitive, Moisture-sensitive'
_space_group_crystal_system monoclinic
_space_group_IT_number 15
_space_group_name_Hall '-I 2ya'
_space_group_name_H-M_alt 'I 1 2/a 1'
_symmetry_space_group_name_Hall '-I 2ya'
_symmetry_space_group_name_H-M 'I 1 2/a 1'
_atom_sites_solution_hydrogens geom
_audit_creation_method SHELXL-2014/6
_audit_update_record
;
2015-08-14 deposited with the CCDC.
2016-01-20 downloaded from the CCDC.
;
_cell_angle_alpha 90
_cell_angle_beta 95.408(1)
_cell_angle_gamma 90
_cell_formula_units_Z 8
_cell_length_a 25.630(2)
_cell_length_b 10.6233(8)
_cell_length_c 31.622(2)
_cell_measurement_reflns_used 9522
_cell_measurement_temperature 90(2)
_cell_measurement_theta_max 27.87
_cell_measurement_theta_min 2.41
_cell_volume 8571.6(11)
_computing_cell_refinement 'SAINT (8.34a) (Bruker, 2013)'
_computing_data_collection 'Apex2 (2014.9-1) (Bruker, 2014)'
_computing_data_reduction 'SAINT (8.34a) (Bruker, 2013)'
_computing_molecular_graphics 'Bruker SHELXTL'
_computing_publication_material 'Bruker SHELXTL'
_computing_structure_refinement 'SHELXL-2014/6 (Sheldrick, 2014)'
_computing_structure_solution 'SHELXT (Sheldrick, 2014)'
_diffrn_ambient_temperature 90(2)
_diffrn_measured_fraction_theta_full 0.999
_diffrn_measured_fraction_theta_max 0.999
_diffrn_measurement_device_type 'Bruker APEX-II CCD'
_diffrn_measurement_method '\f and \w scans'
_diffrn_radiation_type MoK\a
_diffrn_radiation_wavelength 0.71073
_diffrn_reflns_av_R_equivalents 0.0208
_diffrn_reflns_av_unetI/netI 0.0174
_diffrn_reflns_Laue_measured_fraction_full 0.999
_diffrn_reflns_Laue_measured_fraction_max 0.999
_diffrn_reflns_limit_h_max 33
_diffrn_reflns_limit_h_min -33
_diffrn_reflns_limit_k_max 13
_diffrn_reflns_limit_k_min -13
_diffrn_reflns_limit_l_max 41
_diffrn_reflns_limit_l_min -41
_diffrn_reflns_number 37485
_diffrn_reflns_point_group_measured_fraction_full 0.999
_diffrn_reflns_point_group_measured_fraction_max 0.999
_diffrn_reflns_theta_full 25.242
_diffrn_reflns_theta_max 27.883
_diffrn_reflns_theta_min 2.407
_exptl_absorpt_coefficient_mu 1.428
_exptl_absorpt_correction_T_max 0.7086
_exptl_absorpt_correction_T_min 0.6321
_exptl_absorpt_correction_type multi-scan
_exptl_absorpt_process_details 'SADABS 2014/3 (Sheldrick, 2014)'
_exptl_crystal_colour Black
_exptl_crystal_density_diffrn 1.566
_exptl_crystal_description Block
_exptl_crystal_F_000 4144
_exptl_crystal_recrystallization_method 'Re-crystallisation from solvent: hexanes'
_exptl_crystal_size_max 0.369
_exptl_crystal_size_mid 0.334
_exptl_crystal_size_min 0.292
_refine_diff_density_max 0.461
_refine_diff_density_min -0.214
_refine_diff_density_rms 0.057
_refine_ls_extinction_method none
_refine_ls_goodness_of_fit_ref 1.056
_refine_ls_hydrogen_treatment refU
_refine_ls_matrix_type full
_refine_ls_number_parameters 595
_refine_ls_number_reflns 10203
_refine_ls_number_restraints 8
_refine_ls_restrained_S_all 1.056
_refine_ls_R_factor_all 0.0264
_refine_ls_R_factor_gt 0.0229
_refine_ls_shift/su_max 0.003
_refine_ls_shift/su_mean 0.000
_refine_ls_structure_factor_coef Fsqd
_refine_ls_weighting_details 'w=1/[\s^2^(Fo^2^)+(0.0301P)^2^+6.6058P] where P=(Fo^2^+2Fc^2^)/3'
_refine_ls_weighting_scheme calc
_refine_ls_wR_factor_gt 0.0572
_refine_ls_wR_factor_ref 0.0590
_reflns_Friedel_coverage 0.000
_reflns_number_gt 9215
_reflns_number_total 10203
_reflns_threshold_expression 'I > 2\s(I)'
_cod_data_source_file c5sc03169a2.cif
_cod_data_source_block MK1FMI
_cod_depositor_comments
;
The following automatic conversions were performed:

'_exptl_absorpt_correction_type' value 'Multi-scan' changed to
'multi-scan' according to
/usr/data/users/saulius/crontab/automatic-downloads/current/RSC/lib/dictionaries/cif_core.dic
dictionary named 'cif_core.dic' version 2.4.2 from 2011-04-26.

Automatic conversion script
Id: cif_fix_values 4268 2015-11-12 08:31:59Z antanas 
;
_cod_original_cell_volume 8571.4(11)
_cod_database_code 1543020
_shelx_space_group_comment
; 
The symmetry employed for this shelxl refinement is uniquely defined 
by the following loop, which should always be used as a source of 
symmetry information in preference to the above space-group names. 
They are only intended as comments. 
;
_shelx_estimated_absorpt_t_min 0.621
_shelx_estimated_absorpt_t_max 0.681
_shelxl_version_number 2014/6

loop_
_space_group_symop_operation_xyz
'x, y, z'
'-x+1/2, y, -z'
'x+1/2, y+1/2, z+1/2'
'-x+1, y+1/2, -z+1/2'
'-x, -y, -z'
'x-1/2, -y, z'
'-x+1/2, -y+1/2, -z+1/2'
'x, -y+1/2, z+1/2'

loop_
_atom_site_label
_atom_site_type_symbol
_atom_site_fract_x
_atom_site_fract_y
_atom_site_fract_z
_atom_site_U_iso_or_equiv
_atom_site_adp_type
_atom_site_occupancy
_atom_site_site_symmetry_order
_atom_site_calc_flag
_atom_site_refinement_flags_posn
_atom_site_refinement_flags_adp
_atom_site_refinement_flags_occupancy
_atom_site_disorder_assembly
_atom_site_disorder_group
Fe1 Fe 0.35270(2) 0.34224(2) 0.35496(2) 0.01046(4) Uani 1 1 d . . . . .
Fe2 Fe 0.32501(2) 0.48002(2) 0.41748(2) 0.01235(5) Uani 1 1 d . . . . .
Fe3 Fe 0.42099(2) 0.45831(2) 0.41020(2) 0.01205(5) Uani 1 1 d . . . . .
Fe4 Fe 0.37981(2) 0.32456(2) 0.46692(2) 0.01277(5) Uani 1 1 d . . . . .
P1 P 0.39274(2) 0.17027(3) 0.33457(2) 0.01029(7) Uani 1 1 d . . . . .
C1 C 0.35402(5) 0.43101(13) 0.30668(4) 0.0154(3) Uani 1 1 d . . . . .
N1 N 0.36802(4) 0.33447(10) 0.41060(3) 0.0117(2) Uani 1 1 d . . . . .
O1 O 0.35494(4) 0.49007(10) 0.27616(3) 0.0237(2) Uani 1 1 d . . . . .
C2 C 0.28952(5) 0.27753(13) 0.34539(4) 0.0157(3) Uani 1 1 d . . . . .
O2 O 0.24785(4) 0.23576(10) 0.34073(4) 0.0245(2) Uani 1 1 d . . . . .
C3 C 0.30597(5) 0.58086(14) 0.37395(5) 0.0189(3) Uani 1 1 d . . . . .
O3 O 0.29210(4) 0.65215(11) 0.34762(4) 0.0285(3) Uani 1 1 d . . . . .
C4 C 0.26191(5) 0.42407(13) 0.42941(5) 0.0201(3) Uani 1 1 d . . . . .
O4 O 0.22129(4) 0.39597(11) 0.43855(4) 0.0361(3) Uani 1 1 d . . . . .
C5 C 0.33113(5) 0.59550(13) 0.45850(5) 0.0189(3) Uani 1 1 d . . . . .
O5 O 0.33259(5) 0.67220(10) 0.48439(4) 0.0288(3) Uani 1 1 d . . . . .
C6 C 0.48093(5) 0.37546(13) 0.40494(4) 0.0162(3) Uani 1 1 d . . . . .
O6 O 0.52062(4) 0.32674(10) 0.40265(4) 0.0241(2) Uani 1 1 d . . . . .
C7 C 0.44660(5) 0.54892(13) 0.45521(5) 0.0180(3) Uani 1 1 d . . . . .
O7 O 0.46460(4) 0.60914(10) 0.48309(4) 0.0252(2) Uani 1 1 d . . . . .
C8 C 0.42182(5) 0.57789(14) 0.37043(5) 0.0181(3) Uani 1 1 d . . . . .
O8 O 0.42275(4) 0.65819(10) 0.34593(4) 0.0254(2) Uani 1 1 d . . . . .
C9 C 0.33077(5) 0.21333(14) 0.47790(4) 0.0180(3) Uani 1 1 d . . . . .
O9 O 0.30001(4) 0.13699(11) 0.48215(4) 0.0278(2) Uani 1 1 d . . . . .
C10 C 0.38773(6) 0.41008(14) 0.51692(5) 0.0210(3) Uani 1 1 d . . . . .
O10 O 0.39357(5) 0.46420(12) 0.54821(4) 0.0327(3) Uani 1 1 d . . . . .
C11 C 0.43491(5) 0.22280(13) 0.47917(4) 0.0157(3) Uani 1 1 d . . . . .
O11 O 0.46975(4) 0.15769(10) 0.48729(3) 0.0220(2) Uani 1 1 d . . . . .
C12 C 0.35354(5) 0.06552(13) 0.29745(4) 0.0130(2) Uani 1 1 d . . . . .
C13 C 0.31833(5) 0.11677(13) 0.26555(4) 0.0162(3) Uani 1 1 d . . . . .
H13 H 0.3146 0.2055 0.2632 0.017(4) Uiso 1 1 calc R . . . .
C14 C 0.28869(5) 0.03874(15) 0.23728(4) 0.0208(3) Uani 1 1 d . . . . .
H14 H 0.2649 0.0745 0.2157 0.030(5) Uiso 1 1 calc R . . . .
C15 C 0.29367(5) -0.09117(15) 0.24042(5) 0.0211(3) Uani 1 1 d . . . . .
H15 H 0.2732 -0.1441 0.2211 0.027(5) Uiso 1 1 calc R . . . .
C16 C 0.32845(5) -0.14338(14) 0.27173(5) 0.0187(3) Uani 1 1 d . . . . .
H16 H 0.3320 -0.2322 0.2738 0.024(4) Uiso 1 1 calc R . . . .
C17 C 0.35823(5) -0.06565(13) 0.30024(4) 0.0156(3) Uani 1 1 d . . . . .
H17 H 0.3819 -0.1021 0.3217 0.020(4) Uiso 1 1 calc R . . . .
C18 C 0.40806(5) 0.06224(12) 0.37879(4) 0.0130(2) Uani 1 1 d . . . . .
C19 C 0.36580(5) 0.02113(13) 0.40006(5) 0.0178(3) Uani 1 1 d . . . . .
H19 H 0.3318 0.0545 0.3925 0.018(4) Uiso 1 1 calc R . . . .
C20 C 0.37305(6) -0.06807(14) 0.43213(5) 0.0215(3) Uani 1 1 d . . . . .
H20 H 0.3440 -0.0968 0.4460 0.031(5) Uiso 1 1 calc R . . . .
C21 C 0.42273(6) -0.11513(13) 0.44390(4) 0.0222(3) Uani 1 1 d . . . . .
H21 H 0.4277 -0.1766 0.4657 0.032(5) Uiso 1 1 calc R . . . .
C22 C 0.46495(6) -0.07274(14) 0.42391(4) 0.0214(3) Uani 1 1 d . . . . .
H22 H 0.4991 -0.1039 0.4325 0.025(4) Uiso 1 1 calc R . . . .
C23 C 0.45793(5) 0.01570(13) 0.39118(4) 0.0164(3) Uani 1 1 d . . . . .
H23 H 0.4871 0.0441 0.3774 0.025(5) Uiso 1 1 calc R . . . .
C24 C 0.45402(5) 0.18365(12) 0.30891(4) 0.0126(2) Uani 1 1 d . . . . .
C25 C 0.47795(5) 0.07706(13) 0.29314(4) 0.0161(3) Uani 1 1 d . . . . .
H25 H 0.4625 -0.0035 0.2958 0.015(4) Uiso 1 1 calc R . . . .
C26 C 0.52412(5) 0.08837(14) 0.27358(5) 0.0189(3) Uani 1 1 d . . . . .
H26 H 0.5403 0.0155 0.2633 0.021(4) Uiso 1 1 calc R . . . .
C27 C 0.54658(5) 0.20598(14) 0.26902(5) 0.0194(3) Uani 1 1 d . . . . .
H27 H 0.5778 0.2137 0.2552 0.024(4) Uiso 1 1 calc R . . . .
C28 C 0.52344(5) 0.31196(14) 0.28467(5) 0.0185(3) Uani 1 1 d . . . . .
H28 H 0.5390 0.3923 0.2819 0.021(4) Uiso 1 1 calc R . . . .
C29 C 0.47721(5) 0.30105(13) 0.30458(4) 0.0151(3) Uani 1 1 d . . . . .
H29 H 0.4615 0.3741 0.3152 0.015(4) Uiso 1 1 calc R . . . .
N30 N 0.66060(4) 0.11225(11) 0.39135(3) 0.0140(2) Uani 1 1 d . . . . .
C30 C 0.60382(5) 0.10087(13) 0.40136(4) 0.0161(3) Uani 1 1 d . . . . .
H30A H 0.5827 0.1640 0.3843 0.019(4) Uiso 1 1 calc R . . . .
H30B H 0.5907 0.0166 0.3923 0.018(4) Uiso 1 1 calc R . . . .
C31 C 0.59496(6) 0.11892(16) 0.44768(5) 0.0238(3) Uani 1 1 d . . . . .
H31A H 0.6155 0.0566 0.4650 0.037(5) Uiso 1 1 calc R . . . .
H31B H 0.5577 0.1080 0.4513 0.024(4) Uiso 1 1 calc R . . . .
H31C H 0.6060 0.2038 0.4567 0.031(5) Uiso 1 1 calc R . . . .
C32 C 0.68223(6) 0.24294(14) 0.40170(5) 0.0206(3) Uani 1 1 d . . . . .
H32A H 0.6793 0.2598 0.4322 0.024(4) Uiso 1 1 calc R . . . .
H32B H 0.7200 0.2434 0.3973 0.026(5) Uiso 1 1 calc R . . . .
C33 C 0.65574(6) 0.34927(14) 0.37599(5) 0.0271(3) Uani 1 1 d . . . . .
H33A H 0.6621 0.3397 0.3461 0.038(5) Uiso 1 1 calc R . . . .
H33B H 0.6700 0.4300 0.3867 0.044(6) Uiso 1 1 calc R . . . .
H33C H 0.6179 0.3469 0.3785 0.038(5) Uiso 1 1 calc R . . . .
C34 C 0.66005(5) 0.08338(13) 0.34406(4) 0.0167(3) Uani 1 1 d . . . . .
H34A H 0.6440 -0.0005 0.3386 0.018(4) Uiso 1 1 calc R . . . .
H34B H 0.6373 0.1459 0.3281 0.019(4) Uiso 1 1 calc R . . . .
C35 C 0.71305(6) 0.08427(14) 0.32659(5) 0.0227(3) Uani 1 1 d . . . . .
H35A H 0.7303 0.1653 0.3330 0.040(6) Uiso 1 1 calc R . . . .
H35B H 0.7084 0.0719 0.2958 0.039(5) Uiso 1 1 calc R . . . .
H35C H 0.7347 0.0162 0.3397 0.035(5) Uiso 1 1 calc R . . . .
C36 C 0.69517(5) 0.02034(14) 0.41777(5) 0.0214(3) Uani 1 1 d . . . . .
H36A H 0.7312 0.0260 0.4090 0.029(5) Uiso 1 1 calc R . . . .
H36B H 0.6967 0.0465 0.4479 0.021(4) Uiso 1 1 calc R . . . .
C37 C 0.67769(7) -0.11542(15) 0.41458(5) 0.0282(3) Uani 1 1 d . . . . .
H37A H 0.6442 -0.1245 0.4268 0.032(5) Uiso 1 1 calc R . . . .
H37B H 0.7041 -0.1689 0.4302 0.038(5) Uiso 1 1 calc R . . . .
H37C H 0.6735 -0.1409 0.3847 0.040(6) Uiso 1 1 calc R . . . .
O38 O 0.57912(4) 0.83558(10) 0.33416(4) 0.0297(3) Uani 1 1 d D . . . .
C38 C 0.60567(6) 0.76035(15) 0.30530(5) 0.0259(3) Uani 1 1 d . . . . .
H38A H 0.6419 0.7911 0.3037 0.035(5) Uiso 1 1 calc R . . . .
H38B H 0.5869 0.7629 0.2765 0.046(6) Uiso 1 1 calc R . . . .
C39 C 0.60599(6) 0.62832(15) 0.32306(6) 0.0286(3) Uani 1 1 d . . . . .
H39A H 0.6356 0.6157 0.3451 0.044(6) Uiso 1 1 calc R . . . .
H39B H 0.6079 0.5646 0.3004 0.037(5) Uiso 1 1 calc R . . . .
C40 C 0.55363(7) 0.62273(15) 0.34196(6) 0.0301(4) Uani 1 1 d D . . . .
H40A H 0.5246 0.6040 0.3199 0.036 Uiso 0.83 1 calc R U P A 1
H40B H 0.5540 0.5586 0.3647 0.036 Uiso 0.83 1 calc R U P A 1
H40C H 0.5580 0.5913 0.3716 0.036 Uiso 0.17 1 calc R U P B 2
H40D H 0.5286 0.5677 0.3249 0.036 Uiso 0.17 1 calc R U P B 2
C41 C 0.54890(9) 0.7542(2) 0.35957(8) 0.0360(6) Uani 0.83 1 d D U P C 1
H41A H 0.5117 0.7809 0.3574 0.058(8) Uiso 0.83 1 calc R . P C 1
H41B H 0.5630 0.7571 0.3898 0.053(8) Uiso 0.83 1 calc R . P C 1
C41B C 0.5350(3) 0.7597(7) 0.3404(4) 0.0358(16) Uani 0.17 1 d D U P C 2
H41C H 0.5073 0.7717 0.3167 0.043 Uiso 0.17 1 calc R U P C 2
H41D H 0.5206 0.7826 0.3673 0.043 Uiso 0.17 1 calc R U P C 2

loop_
_atom_site_aniso_label
_atom_site_aniso_U_11
_atom_site_aniso_U_22
_atom_site_aniso_U_33
_atom_site_aniso_U_23
_atom_site_aniso_U_13
_atom_site_aniso_U_12
Fe1 0.01030(8) 0.00995(9) 0.01110(9) 0.00106(7) 0.00088(6) 0.00102(6)
Fe2 0.01102(9) 0.01134(9) 0.01486(9) -0.00081(7) 0.00211(7) 0.00176(7)
Fe3 0.01018(9) 0.01082(9) 0.01511(9) 0.00021(7) 0.00100(7) 0.00004(6)
Fe4 0.01332(9) 0.01409(10) 0.01088(9) 0.00010(7) 0.00101(7) 0.00040(7)
P1 0.01054(14) 0.00999(15) 0.01033(15) 0.00102(11) 0.00090(11) 0.00065(11)
C1 0.0134(6) 0.0142(6) 0.0183(7) -0.0011(5) 0.0008(5) 0.0018(5)
N1 0.0105(5) 0.0104(5) 0.0144(5) 0.0003(4) 0.0020(4) 0.0013(4)
O1 0.0279(5) 0.0229(5) 0.0202(5) 0.0086(4) 0.0015(4) 0.0006(4)
C2 0.0174(6) 0.0132(6) 0.0165(6) 0.0016(5) 0.0023(5) 0.0035(5)
O2 0.0148(5) 0.0247(6) 0.0342(6) -0.0010(5) 0.0028(4) -0.0037(4)
C3 0.0151(6) 0.0198(7) 0.0223(7) -0.0013(6) 0.0042(5) 0.0059(5)
O3 0.0315(6) 0.0276(6) 0.0267(6) 0.0085(5) 0.0045(5) 0.0156(5)
C4 0.0179(7) 0.0150(7) 0.0279(8) -0.0020(6) 0.0039(6) 0.0028(5)
O4 0.0202(6) 0.0267(6) 0.0639(9) 0.0004(6) 0.0161(5) -0.0018(5)
C5 0.0170(6) 0.0173(7) 0.0226(7) -0.0004(6) 0.0026(5) 0.0008(5)
O5 0.0352(6) 0.0223(6) 0.0289(6) -0.0102(5) 0.0036(5) 0.0005(5)
C6 0.0163(6) 0.0147(6) 0.0176(7) 0.0010(5) 0.0014(5) -0.0010(5)
O6 0.0168(5) 0.0261(6) 0.0295(6) -0.0003(4) 0.0032(4) 0.0060(4)
C7 0.0153(6) 0.0135(6) 0.0249(7) 0.0019(6) -0.0002(5) 0.0023(5)
O7 0.0277(6) 0.0164(5) 0.0294(6) -0.0035(4) -0.0084(4) 0.0001(4)
C8 0.0117(6) 0.0190(7) 0.0236(7) -0.0004(6) 0.0006(5) -0.0009(5)
O8 0.0229(5) 0.0221(6) 0.0310(6) 0.0110(5) 0.0007(4) -0.0038(4)
C9 0.0173(6) 0.0229(7) 0.0143(6) 0.0007(5) 0.0031(5) 0.0022(5)
O9 0.0236(5) 0.0313(6) 0.0300(6) 0.0011(5) 0.0098(4) -0.0073(5)
C10 0.0202(7) 0.0232(7) 0.0199(7) 0.0000(6) 0.0030(5) 0.0007(6)
O10 0.0377(7) 0.0387(7) 0.0219(6) -0.0129(5) 0.0043(5) -0.0052(5)
C11 0.0185(6) 0.0169(7) 0.0114(6) -0.0012(5) 0.0004(5) -0.0040(5)
O11 0.0215(5) 0.0211(5) 0.0220(5) 0.0000(4) -0.0047(4) 0.0045(4)
C12 0.0114(6) 0.0156(6) 0.0123(6) -0.0009(5) 0.0025(5) -0.0014(5)
C13 0.0156(6) 0.0188(7) 0.0144(6) 0.0027(5) 0.0019(5) -0.0005(5)
C14 0.0176(7) 0.0305(8) 0.0139(6) 0.0015(6) -0.0009(5) -0.0024(6)
C15 0.0181(7) 0.0291(8) 0.0165(7) -0.0066(6) 0.0034(5) -0.0083(6)
C16 0.0185(6) 0.0171(7) 0.0215(7) -0.0051(6) 0.0067(5) -0.0033(5)
C17 0.0144(6) 0.0163(6) 0.0162(6) -0.0013(5) 0.0016(5) -0.0001(5)
C18 0.0174(6) 0.0102(6) 0.0112(6) 0.0003(5) 0.0000(5) 0.0010(5)
C19 0.0188(6) 0.0160(7) 0.0189(7) 0.0030(5) 0.0035(5) 0.0020(5)
C20 0.0302(8) 0.0173(7) 0.0181(7) 0.0041(6) 0.0076(6) 0.0001(6)
C21 0.0398(9) 0.0139(7) 0.0129(6) 0.0023(5) 0.0027(6) 0.0069(6)
C22 0.0268(7) 0.0224(7) 0.0142(7) 0.0003(6) -0.0027(5) 0.0109(6)
C23 0.0177(6) 0.0176(7) 0.0134(6) -0.0006(5) 0.0000(5) 0.0030(5)
C24 0.0114(6) 0.0151(6) 0.0111(6) 0.0009(5) 0.0006(4) 0.0002(5)
C25 0.0169(6) 0.0144(6) 0.0173(6) -0.0009(5) 0.0037(5) -0.0004(5)
C26 0.0171(6) 0.0192(7) 0.0210(7) -0.0035(6) 0.0053(5) 0.0024(5)
C27 0.0144(6) 0.0249(7) 0.0196(7) 0.0009(6) 0.0048(5) -0.0001(5)
C28 0.0178(6) 0.0179(7) 0.0204(7) 0.0022(5) 0.0038(5) -0.0036(5)
C29 0.0156(6) 0.0144(6) 0.0156(6) 0.0010(5) 0.0018(5) 0.0007(5)
N30 0.0123(5) 0.0155(6) 0.0143(5) -0.0011(4) 0.0015(4) 0.0006(4)
C30 0.0118(6) 0.0181(7) 0.0187(7) -0.0010(5) 0.0030(5) 0.0004(5)
C31 0.0214(7) 0.0317(8) 0.0194(7) -0.0024(6) 0.0067(6) 0.0009(6)
C32 0.0198(7) 0.0193(7) 0.0229(7) -0.0065(6) 0.0036(5) -0.0058(5)
C33 0.0299(8) 0.0156(7) 0.0367(9) -0.0029(6) 0.0087(7) -0.0016(6)
C34 0.0201(7) 0.0166(7) 0.0135(6) -0.0025(5) 0.0027(5) -0.0008(5)
C35 0.0261(7) 0.0203(7) 0.0234(7) -0.0028(6) 0.0109(6) -0.0018(6)
C36 0.0161(6) 0.0276(8) 0.0201(7) 0.0032(6) -0.0011(5) 0.0067(6)
C37 0.0354(9) 0.0233(8) 0.0262(8) 0.0052(6) 0.0038(7) 0.0118(7)
O38 0.0275(6) 0.0177(5) 0.0446(7) -0.0073(5) 0.0061(5) -0.0010(4)
C38 0.0340(8) 0.0223(8) 0.0217(8) -0.0022(6) 0.0034(6) -0.0046(6)
C39 0.0266(8) 0.0184(8) 0.0425(10) -0.0001(7) 0.0121(7) 0.0014(6)
C40 0.0295(8) 0.0219(8) 0.0412(10) -0.0019(7) 0.0149(7) -0.0033(6)
C41 0.0269(12) 0.0338(11) 0.0497(16) -0.0214(11) 0.0167(11) -0.0125(9)
C41B 0.026(3) 0.033(3) 0.051(4) -0.023(3) 0.014(3) -0.014(3)

loop_
_atom_type_symbol
_atom_type_description
_atom_type_scat_dispersion_real
_atom_type_scat_dispersion_imag
_atom_type_scat_source
C C 0.0033 0.0016 'International Tables Vol C Tables 4.2.6.8 and 6.1.1.4'
H H 0.0000 0.0000 'International Tables Vol C Tables 4.2.6.8 and 6.1.1.4'
N N 0.0061 0.0033 'International Tables Vol C Tables 4.2.6.8 and 6.1.1.4'
O O 0.0106 0.0060 'International Tables Vol C Tables 4.2.6.8 and 6.1.1.4'
P P 0.1023 0.0942 'International Tables Vol C Tables 4.2.6.8 and 6.1.1.4'
Fe Fe 0.3463 0.8444 'International Tables Vol C Tables 4.2.6.8 and 6.1.1.4'

loop_
_geom_angle_atom_site_label_1
_geom_angle_atom_site_label_2
_geom_angle_atom_site_label_3
_geom_angle
C2 Fe1 N1 105.51(6)
C2 Fe1 C1 98.61(6)
N1 Fe1 C1 148.15(6)
C2 Fe1 P1 94.11(4)
N1 Fe1 P1 100.67(4)
C1 Fe1 P1 97.97(4)
C2 Fe1 Fe2 92.17(4)
N1 Fe1 Fe2 47.43(3)
C1 Fe1 Fe2 112.16(4)
P1 Fe1 Fe2 147.88(3)
C2 Fe1 Fe3 146.43(4)
N1 Fe1 Fe3 45.30(3)
C1 Fe1 Fe3 104.54(4)
P1 Fe1 Fe3 106.19(3)
Fe2 Fe1 Fe3 56.72(2)
C3 Fe2 C5 98.50(7)
C3 Fe2 C4 100.09(7)
C5 Fe2 C4 95.41(7)
C3 Fe2 N1 121.06(6)
C5 Fe2 N1 128.61(6)
C4 Fe2 N1 107.14(6)
C3 Fe2 Fe3 100.67(4)
C5 Fe2 Fe3 96.35(4)
C4 Fe2 Fe3 154.30(5)
N1 Fe2 Fe3 48.45(3)
C3 Fe2 Fe4 160.86(4)
C5 Fe2 Fe4 89.67(5)
C4 Fe2 Fe4 96.30(5)
N1 Fe2 Fe4 43.35(3)
Fe3 Fe2 Fe4 61.04(2)
C3 Fe2 Fe1 79.96(5)
C5 Fe2 Fe1 157.77(5)
C4 Fe2 Fe1 106.72(5)
N1 Fe2 Fe1 42.62(3)
Fe3 Fe2 Fe1 62.560(7)
Fe4 Fe2 Fe1 85.93(2)
C8 Fe3 C7 98.58(7)
C8 Fe3 C6 102.49(6)
C7 Fe3 C6 94.86(6)
C8 Fe3 N1 123.69(5)
C7 Fe3 N1 125.32(6)
C6 Fe3 N1 106.33(5)
C8 Fe3 Fe2 94.36(4)
C7 Fe3 Fe2 99.62(4)
C6 Fe3 Fe2 155.86(4)
N1 Fe3 Fe2 49.55(3)
C8 Fe3 Fe4 155.37(4)
C7 Fe3 Fe4 83.53(5)
C6 Fe3 Fe4 101.76(4)
N1 Fe3 Fe4 43.46(3)
Fe2 Fe3 Fe4 61.22(2)
C8 Fe3 Fe1 85.30(5)
C7 Fe3 Fe1 160.29(5)
C6 Fe3 Fe1 103.20(4)
N1 Fe3 Fe1 41.65(3)
Fe2 Fe3 Fe1 60.72(2)
Fe4 Fe3 Fe1 85.10(2)
N1 Fe4 C9 100.23(6)
N1 Fe4 C11 107.93(5)
C9 Fe4 C11 96.53(6)
N1 Fe4 C10 146.56(6)
C9 Fe4 C10 100.64(7)
C11 Fe4 C10 95.30(6)
N1 Fe4 Fe3 46.92(3)
C9 Fe4 Fe3 147.07(5)
C11 Fe4 Fe3 96.69(4)
C10 Fe4 Fe3 107.98(5)
N1 Fe4 Fe2 47.83(3)
C9 Fe4 Fe2 100.82(5)
C11 Fe4 Fe2 152.29(4)
C10 Fe4 Fe2 102.46(5)
Fe3 Fe4 Fe2 57.74(2)
C18 P1 C24 104.82(6)
C18 P1 C12 99.98(6)
C24 P1 C12 101.67(6)
C18 P1 Fe1 111.54(4)
C24 P1 Fe1 120.10(4)
C12 P1 Fe1 116.24(4)
O1 C1 Fe1 178.67(13)
Fe1 N1 Fe4 176.88(7)
Fe1 N1 Fe3 93.05(5)
Fe4 N1 Fe3 89.62(5)
Fe1 N1 Fe2 89.95(5)
Fe4 N1 Fe2 88.82(5)
Fe3 N1 Fe2 82.00(4)
O2 C2 Fe1 177.40(13)
O3 C3 Fe2 175.18(13)
O4 C4 Fe2 175.25(14)
O5 C5 Fe2 176.59(13)
O6 C6 Fe3 176.78(13)
O7 C7 Fe3 177.11(13)
O8 C8 Fe3 177.53(13)
O9 C9 Fe4 174.69(13)
O10 C10 Fe4 178.84(14)
O11 C11 Fe4 179.36(13)
C13 C12 C17 118.58(12)
C13 C12 P1 119.97(10)
C17 C12 P1 121.45(10)
C14 C13 C12 120.50(13)
C14 C13 H13 119.8
C12 C13 H13 119.8
C15 C14 C13 120.35(13)
C15 C14 H14 119.8
C13 C14 H14 119.8
C16 C15 C14 119.86(13)
C16 C15 H15 120.1
C14 C15 H15 120.1
C15 C16 C17 120.08(14)
C15 C16 H16 120.0
C17 C16 H16 120.0
C16 C17 C12 120.63(13)
C16 C17 H17 119.7
C12 C17 H17 119.7
C23 C18 C19 119.08(12)
C23 C18 P1 124.42(10)
C19 C18 P1 116.44(10)
C20 C19 C18 120.58(13)
C20 C19 H19 119.7
C18 C19 H19 119.7
C21 C20 C19 119.93(14)
C21 C20 H20 120.0
C19 C20 H20 120.0
C22 C21 C20 119.99(13)
C22 C21 H21 120.0
C20 C21 H21 120.0
C21 C22 C23 120.49(13)
C21 C22 H22 119.8
C23 C22 H22 119.8
C18 C23 C22 119.89(13)
C18 C23 H23 120.1
C22 C23 H23 120.1
C29 C24 C25 118.88(12)
C29 C24 P1 120.14(10)
C25 C24 P1 120.98(10)
C26 C25 C24 120.50(13)
C26 C25 H25 119.8
C24 C25 H25 119.8
C27 C26 C25 120.14(13)
C27 C26 H26 119.9
C25 C26 H26 119.9
C28 C27 C26 119.90(13)
C28 C27 H27 120.1
C26 C27 H27 120.1
C27 C28 C29 120.19(13)
C27 C28 H28 119.9
C29 C28 H28 119.9
C24 C29 C28 120.39(13)
C24 C29 H29 119.8
C28 C29 H29 119.8
C36 N30 C32 106.71(10)
C36 N30 C30 110.77(10)
C32 N30 C30 111.36(10)
C36 N30 C34 111.22(10)
C32 N30 C34 111.37(10)
C30 N30 C34 105.49(10)
C31 C30 N30 115.10(11)
C31 C30 H30A 108.5
N30 C30 H30A 108.5
C31 C30 H30B 108.5
N30 C30 H30B 108.5
H30A C30 H30B 107.5
C30 C31 H31A 109.5
C30 C31 H31B 109.5
H31A C31 H31B 109.5
C30 C31 H31C 109.5
H31A C31 H31C 109.5
H31B C31 H31C 109.5
C33 C32 N30 115.47(12)
C33 C32 H32A 108.4
N30 C32 H32A 108.4
C33 C32 H32B 108.4
N30 C32 H32B 108.4
H32A C32 H32B 107.5
C32 C33 H33A 109.5
C32 C33 H33B 109.5
H33A C33 H33B 109.5
C32 C33 H33C 109.5
H33A C33 H33C 109.5
H33B C33 H33C 109.5
C35 C34 N30 115.51(11)
C35 C34 H34A 108.4
N30 C34 H34A 108.4
C35 C34 H34B 108.4
N30 C34 H34B 108.4
H34A C34 H34B 107.5
C34 C35 H35A 109.5
C34 C35 H35B 109.5
H35A C35 H35B 109.5
C34 C35 H35C 109.5
H35A C35 H35C 109.5
H35B C35 H35C 109.5
C37 C36 N30 115.08(12)
C37 C36 H36A 108.5
N30 C36 H36A 108.5
C37 C36 H36B 108.5
N30 C36 H36B 108.5
H36A C36 H36B 107.5
C36 C37 H37A 109.5
C36 C37 H37B 109.5
H37A C37 H37B 109.5
C36 C37 H37C 109.5
H37A C37 H37C 109.5
H37B C37 H37C 109.5
C41B O38 C38 101.7(4)
C38 O38 C41 109.28(13)
O38 C38 C39 105.50(13)
O38 C38 H38A 110.6
C39 C38 H38A 110.6
O38 C38 H38B 110.6
C39 C38 H38B 110.6
H38A C38 H38B 108.8
C38 C39 C40 102.03(13)
C38 C39 H39A 111.4
C40 C39 H39A 111.4
C38 C39 H39B 111.4
C40 C39 H39B 111.4
H39A C39 H39B 109.2
C41 C40 C39 102.30(14)
C39 C40 C41B 103.5(3)
C41 C40 H40A 111.3
C39 C40 H40A 111.3
C41 C40 H40B 111.3
C39 C40 H40B 111.3
H40A C40 H40B 109.2
C39 C40 H40C 111.1
C41B C40 H40C 111.1
C39 C40 H40D 111.1
C41B C40 H40D 111.1
H40C C40 H40D 109.0
O38 C41 C40 106.30(15)
O38 C41 H41A 110.5
C40 C41 H41A 110.5
O38 C41 H41B 110.5
C40 C41 H41B 110.5
H41A C41 H41B 108.7
O38 C41B C40 107.2(5)
O38 C41B H41C 110.3
C40 C41B H41C 110.3
O38 C41B H41D 110.3
C40 C41B H41D 110.3
H41C C41B H41D 108.5

loop_
_geom_bond_atom_site_label_1
_geom_bond_atom_site_label_2
_geom_bond_distance
Fe1 C2 1.7589(14)
Fe1 N1 1.7682(11)
Fe1 C1 1.7975(14)
Fe1 P1 2.2206(4)
Fe1 Fe2 2.6114(3)
Fe1 Fe3 2.6570(3)
Fe2 C3 1.7759(15)
Fe2 C5 1.7814(15)
Fe2 C4 1.7962(14)
Fe2 N1 1.9231(11)
Fe2 Fe3 2.5027(3)
Fe2 Fe4 2.5943(3)
Fe3 C8 1.7892(15)
Fe3 C7 1.7907(15)
Fe3 C6 1.7918(14)
Fe3 N1 1.8914(11)
Fe3 Fe4 2.5896(3)
Fe4 N1 1.7812(11)
Fe4 C9 1.7829(14)
Fe4 C11 1.7915(14)
Fe4 C10 1.8184(15)
P1 C18 1.8229(13)
P1 C24 1.8399(13)
P1 C12 1.8448(13)
C1 O1 1.1531(17)
C2 O2 1.1531(17)
C3 O3 1.1565(18)
C4 O4 1.1459(18)
C5 O5 1.1533(18)
C6 O6 1.1497(17)
C7 O7 1.1502(18)
C8 O8 1.1542(18)
C9 O9 1.1478(18)
C10 O10 1.1418(18)
C11 O11 1.1395(17)
C12 C13 1.3989(18)
C12 C17 1.4007(19)
C13 C14 1.3912(19)
C13 H13 0.9500
C14 C15 1.389(2)
C14 H14 0.9500
C15 C16 1.384(2)
C15 H15 0.9500
C16 C17 1.3955(19)
C16 H16 0.9500
C17 H17 0.9500
C18 C23 1.3920(18)
C18 C19 1.3979(19)
C19 C20 1.388(2)
C19 H19 0.9500
C20 C21 1.386(2)
C20 H20 0.9500
C21 C22 1.379(2)
C21 H21 0.9500
C22 C23 1.397(2)
C22 H22 0.9500
C23 H23 0.9500
C24 C29 1.3939(18)
C24 C25 1.4017(18)
C25 C26 1.3912(18)
C25 H25 0.9500
C26 C27 1.389(2)
C26 H26 0.9500
C27 C28 1.386(2)
C27 H27 0.9500
C28 C29 1.3980(18)
C28 H28 0.9500
C29 H29 0.9500
N30 C36 1.5157(17)
N30 C32 1.5191(18)
N30 C30 1.5229(16)
N30 C34 1.5254(17)
C30 C31 1.5154(19)
C30 H30A 0.9900
C30 H30B 0.9900
C31 H31A 0.9800
C31 H31B 0.9800
C31 H31C 0.9800
C32 C33 1.514(2)
C32 H32A 0.9900
C32 H32B 0.9900
C33 H33A 0.9800
C33 H33B 0.9800
C33 H33C 0.9800
C34 C35 1.5140(19)
C34 H34A 0.9900
C34 H34B 0.9900
C35 H35A 0.9800
C35 H35B 0.9800
C35 H35C 0.9800
C36 C37 1.511(2)
C36 H36A 0.9900
C36 H36B 0.9900
C37 H37A 0.9800
C37 H37B 0.9800
C37 H37C 0.9800
O38 C41B 1.417(8)
O38 C38 1.4325(19)
O38 C41 1.453(2)
C38 C39 1.511(2)
C38 H38A 0.9900
C38 H38B 0.9900
C39 C40 1.521(2)
C39 H39A 0.9900
C39 H39B 0.9900
C40 C41 1.512(3)
C40 C41B 1.530(8)
C40 H40A 0.9900
C40 H40B 0.9900
C40 H40C 0.9900
C40 H40D 0.9900
C41 H41A 0.9900
C41 H41B 0.9900
C41B H41C 0.9900
C41B H41D 0.9900

loop_
_geom_hbond_atom_site_label_D
_geom_hbond_atom_site_label_H
_geom_hbond_atom_site_label_A
_geom_hbond_distance_DH
_geom_hbond_distance_HA
_geom_hbond_distance_DA
_geom_hbond_angle_DHA
_geom_hbond_site_symmetry_A
C30 H30A O6 0.99 2.46 3.2130(17) 133.0 .
C30 H30B O38 0.99 2.66 3.5504(18) 150. 1_545
C34 H34A O38 0.99 2.40 3.3478(18) 160. 1_545
C35 H35A O3 0.98 2.52 3.4833(18) 168. 6_665
C37 H37B O4 0.98 2.46 3.248(2) 137. 6_655
C41 H41A O8 0.99 2.62 3.379(3) 133. .

loop_
_geom_torsion_atom_site_label_1
_geom_torsion_atom_site_label_2
_geom_torsion_atom_site_label_3
_geom_torsion_atom_site_label_4
_geom_torsion
C2 Fe1 N1 Fe3 -160.36(5)
C1 Fe1 N1 Fe3 -22.53(12)
P1 Fe1 N1 Fe3 102.29(4)
Fe2 Fe1 N1 Fe3 -81.99(4)
C2 Fe1 N1 Fe2 -78.37(6)
C1 Fe1 N1 Fe2 59.46(11)
P1 Fe1 N1 Fe2 -175.73(3)
Fe3 Fe1 N1 Fe2 81.99(4)
C9 Fe4 N1 Fe3 177.40(5)
C11 Fe4 N1 Fe3 -82.24(6)
C10 Fe4 N1 Fe3 49.52(11)
Fe2 Fe4 N1 Fe3 82.01(4)
C9 Fe4 N1 Fe2 95.39(6)
C11 Fe4 N1 Fe2 -164.25(5)
C10 Fe4 N1 Fe2 -32.49(11)
Fe3 Fe4 N1 Fe2 -82.01(4)
C8 Fe3 N1 Fe1 26.15(8)
C7 Fe3 N1 Fe1 159.95(6)
C6 Fe3 N1 Fe1 -91.64(6)
Fe2 Fe3 N1 Fe1 89.53(5)
Fe4 Fe3 N1 Fe1 178.39(7)
C8 Fe3 N1 Fe4 -152.24(6)
C7 Fe3 N1 Fe4 -18.44(8)
C6 Fe3 N1 Fe4 89.97(6)
Fe2 Fe3 N1 Fe4 -88.86(4)
Fe1 Fe3 N1 Fe4 -178.39(7)
C8 Fe3 N1 Fe2 -63.37(7)
C7 Fe3 N1 Fe2 70.42(7)
C6 Fe3 N1 Fe2 178.83(5)
Fe4 Fe3 N1 Fe2 88.86(4)
Fe1 Fe3 N1 Fe2 -89.53(5)
C18 P1 C12 C13 157.69(11)
C24 P1 C12 C13 -94.75(11)
Fe1 P1 C12 C13 37.53(12)
C18 P1 C12 C17 -22.55(12)
C24 P1 C12 C17 85.01(11)
Fe1 P1 C12 C17 -142.71(10)
C17 C12 C13 C14 0.02(19)
P1 C12 C13 C14 179.78(10)
C12 C13 C14 C15 0.1(2)
C13 C14 C15 C16 -0.2(2)
C14 C15 C16 C17 0.4(2)
C15 C16 C17 C12 -0.3(2)
C13 C12 C17 C16 0.10(19)
P1 C12 C17 C16 -179.66(10)
C24 P1 C18 C23 6.47(13)
C12 P1 C18 C23 111.49(12)
Fe1 P1 C18 C23 -125.00(11)
C24 P1 C18 C19 -170.95(10)
C12 P1 C18 C19 -65.93(11)
Fe1 P1 C18 C19 57.58(11)
C23 C18 C19 C20 -2.2(2)
P1 C18 C19 C20 175.37(11)
C18 C19 C20 C21 1.4(2)
C19 C20 C21 C22 0.4(2)
C20 C21 C22 C23 -1.3(2)
C19 C18 C23 C22 1.3(2)
P1 C18 C23 C22 -176.07(11)
C21 C22 C23 C18 0.4(2)
C18 P1 C24 C29 -122.34(11)
C12 P1 C24 C29 133.91(11)
Fe1 P1 C24 C29 4.00(12)
C18 P1 C24 C25 58.15(12)
C12 P1 C24 C25 -45.60(12)
Fe1 P1 C24 C25 -175.52(9)
C29 C24 C25 C26 0.1(2)
P1 C24 C25 C26 179.62(10)
C24 C25 C26 C27 -0.8(2)
C25 C26 C27 C28 1.2(2)
C26 C27 C28 C29 -0.8(2)
C25 C24 C29 C28 0.3(2)
P1 C24 C29 C28 -179.27(10)
C27 C28 C29 C24 0.1(2)
C36 N30 C30 C31 56.40(15)
C32 N30 C30 C31 -62.19(15)
C34 N30 C30 C31 176.85(12)
C36 N30 C32 C33 175.45(12)
C30 N30 C32 C33 -63.55(15)
C34 N30 C32 C33 53.90(15)
C36 N30 C34 C35 -57.76(15)
C32 N30 C34 C35 61.13(15)
C30 N30 C34 C35 -177.92(12)
C32 N30 C36 C37 175.56(12)
C30 N30 C36 C37 54.19(16)
C34 N30 C36 C37 -62.79(15)
C41B O38 C38 C39 -45.8(5)
C41 O38 C38 C39 -18.57(19)
O38 C38 C39 C40 34.78(17)
C38 C39 C40 C41 -37.1(2)
C38 C39 C40 C41B -10.7(5)
C38 O38 C41 C40 -5.5(2)
C39 C40 C41 O38 26.9(2)
C38 O38 C41B C40 38.2(8)
C39 C40 C41B O38 -16.5(9)
